data_7228230
loop_
_publ_author_name
'Fukushima, Misaki'
'Kikkawa, Shoko'
'hikawa, hidemasa'
'Azumaya, Isao'

_publ_section_title
;
 Synthesis and Solvent Vapor Induced Transformations of Crystals of 1D
 Coordination Polymer Assembled with Continuous Void Space
;
_journal_name_full CrystEngComm
_journal_paper_doi 10.1039/C7CE00640C
_journal_year 2017
_chemical_formula_moiety 'C33 H24 Ag B F4 N2 O2.5'
_chemical_formula_sum 'C33 H24 Ag B F4 N2 O2.5'
_chemical_formula_weight 683.24
_space_group_crystal_system monoclinic
_space_group_IT_number 14
_space_group_name_Hall '-P 2ybc'
_space_group_name_H-M_alt 'P 1 21/c 1'
_symmetry_space_group_name_Hall '-P 2ybc'
_symmetry_space_group_name_H-M 'P 1 21/c 1'
_atom_sites_solution_hydrogens geom
_atom_sites_solution_primary direct
_atom_sites_solution_secondary difmap
_audit_update_record
;
2017-01-07 deposited with the CCDC.
2017-05-08 downloaded from the CCDC.
;
_cell_angle_alpha 90.0000
_cell_angle_beta 90.8760(5)
_cell_angle_gamma 90.0000
_cell_formula_units_Z 4
_cell_length_a 8.8907(14)
_cell_length_b 21.2650(3)
_cell_length_c 14.9550(2)
_cell_measurement_reflns_used 5169
_cell_measurement_temperature 93
_cell_measurement_theta_max 27.40
_cell_measurement_theta_min 3.30
_cell_volume 2827.1(4)
_computing_cell_refinement 'CrystalClear-SM Expert 2.1 b29'
_computing_data_collection 'CrystalClear-SM Expert 2.1 b29 (Rigaku, 2013)'
_computing_data_reduction 'CrystalClear-SM Expert 2.1 b29'
_computing_molecular_graphics 'CrystalStructure 4.2.2'
_computing_publication_material 'CrystalStructure 4.2.2 (Rigaku, 2016)'
_computing_structure_refinement 'SHELXL Version 2014/7 (Sheldrick, 2008)'
_computing_structure_solution 'DIRDIF99-PATTY (Gould, et al., 1999)'
_diffrn_ambient_temperature 93
_diffrn_detector_area_resol_mean 5.814
_diffrn_measured_fraction_theta_full 0.996
_diffrn_measured_fraction_theta_max 0.993
_diffrn_measurement_device_type 'Rigaku XtaLAB P200'
_diffrn_measurement_method \w
_diffrn_radiation_type 'Mo K\a'
_diffrn_radiation_wavelength 0.71075
_diffrn_reflns_av_R_equivalents 0.1043
_diffrn_reflns_Laue_measured_fraction_full 0.996
_diffrn_reflns_Laue_measured_fraction_max 0.993
_diffrn_reflns_limit_h_max 11
_diffrn_reflns_limit_h_min -10
_diffrn_reflns_limit_k_max 27
_diffrn_reflns_limit_k_min -27
_diffrn_reflns_limit_l_max 19
_diffrn_reflns_limit_l_min -19
_diffrn_reflns_number 45788
_diffrn_reflns_point_group_measured_fraction_full 0.996
_diffrn_reflns_point_group_measured_fraction_max 0.993
_diffrn_reflns_theta_full 25.242
_diffrn_reflns_theta_max 27.489
_diffrn_reflns_theta_min 3.181
_diffrn_standards_number 0
_exptl_absorpt_coefficient_mu 0.774
_exptl_absorpt_correction_T_max 0.977
_exptl_absorpt_correction_T_min 0.749
_exptl_absorpt_correction_type multi-scan
_exptl_absorpt_process_details 'REQAB (Rigaku, 1998)'
_exptl_crystal_colour colorless
_exptl_crystal_density_diffrn 1.605
_exptl_crystal_density_method 'not measured'
_exptl_crystal_description prism
_exptl_crystal_F_000 1376.00
_exptl_crystal_size_max 0.160
_exptl_crystal_size_mid 0.090
_exptl_crystal_size_min 0.030
_refine_diff_density_max 1.42
_refine_diff_density_min -1.90
_refine_ls_extinction_method none
_refine_ls_goodness_of_fit_ref 1.055
_refine_ls_hydrogen_treatment refxyz
_refine_ls_number_parameters 490
_refine_ls_number_reflns 6453
_refine_ls_number_restraints 62
_refine_ls_R_factor_all 0.0813
_refine_ls_R_factor_gt 0.0447
_refine_ls_shift/su_max 0.000
_refine_ls_structure_factor_coef Fsqd
_refine_ls_weighting_details 'w = 1/[\s^2^(Fo^2^)+(0.0329P)^2^+6.4127P] where P=(Fo^2^+2Fc^2^)/3'
_refine_ls_weighting_scheme calc
_refine_ls_wR_factor_gt 0.0867
_refine_ls_wR_factor_ref 0.1020
_reflns_Friedel_coverage 0.000
_reflns_number_gt 4615
_reflns_number_total 6453
_reflns_threshold_expression F^2^>2.0\s(F^2^)
_cod_data_source_file c7ce00640c2.cif
_cod_data_source_block mfu125-2a
_cod_original_cell_volume 2827.0728(7)
_cod_database_code 7228230

loop_
_space_group_symop_id
_space_group_symop_operation_xyz
1 +X,+Y,+Z
2 -X,1/2+Y,1/2-Z
3 -X,-Y,-Z
4 +X,-1/2-Y,-1/2+Z

loop_
_atom_site_label
_atom_site_type_symbol
_atom_site_fract_x
_atom_site_fract_y
_atom_site_fract_z
_atom_site_U_iso_or_equiv
_atom_site_adp_type
_atom_site_occupancy
_atom_site_site_symmetry_order
_atom_site_calc_flag
_atom_site_refinement_flags_adp
_atom_site_refinement_flags_occupancy
Ag1 Ag 0.23143(3) 0.22429(2) 0.23331(2) 0.01357(9) Uani 1 1 d . .
F1 F 1.0663(3) 0.25202(10) -0.11533(15) 0.0203(5) Uani 1 1 d . .
F2 F 1.1808(3) 0.26442(12) 0.02246(16) 0.0312(6) Uani 1 1 d . .
F3 F 1.0023(3) 0.18939(11) 0.00149(16) 0.0288(6) Uani 1 1 d . .
F4 F 1.2291(3) 0.17700(14) -0.06367(18) 0.0422(7) Uani 1 1 d . .
O1 O 0.7508(3) 0.36187(13) -0.04939(19) 0.0239(7) Uani 1 1 d . .
O2 O -0.0562(8) 0.5078(3) 0.4095(5) 0.0347(15) Uani 0.5 1 d U P
O3 O -0.0223(3) 0.20189(13) 0.1814(2) 0.0184(6) Uani 1 1 d . .
N1 N 0.3293(4) 0.32068(13) 0.24166(19) 0.0111(6) Uani 1 1 d . .
N2 N 0.6711(4) 0.62556(13) 0.2636(2) 0.0120(7) Uani 1 1 d . .
C1 C 0.0058(5) 0.41510(17) 0.1744(2) 0.0137(8) Uani 1 1 d . .
H1 H -0.089(5) 0.4105(18) 0.160(3) 0.009(10) Uiso 1 1 d . .
C2 C 0.0932(4) 0.36445(18) 0.1945(2) 0.0125(8) Uani 1 1 d . .
H2 H 0.055(5) 0.325(2) 0.196(3) 0.020(11) Uiso 1 1 d . .
C3 C 0.2462(4) 0.37208(16) 0.2205(2) 0.0113(7) Uani 1 1 d . .
C4 C 0.3082(4) 0.43466(16) 0.2253(2) 0.0101(7) Uani 1 1 d . .
C5 C 0.2119(4) 0.48662(16) 0.2024(2) 0.0122(8) Uani 1 1 d . .
H5 H 0.254(5) 0.529(2) 0.204(3) 0.021(11) Uiso 1 1 d . .
C6 C 0.0667(5) 0.47719(17) 0.1784(3) 0.0142(8) Uani 1 1 d . .
H6 H 0.014(6) 0.514(2) 0.166(3) 0.029(13) Uiso 1 1 d . .
C7 C 0.4589(4) 0.44192(16) 0.2524(2) 0.0103(7) Uani 1 1 d . .
C8 C 0.5444(4) 0.38884(16) 0.2766(2) 0.0094(7) Uani 1 1 d . .
C9 C 0.6968(4) 0.39267(17) 0.3075(2) 0.0124(8) Uani 1 1 d . .
H9 H 0.746(4) 0.4323(18) 0.311(2) 0.007(9) Uiso 1 1 d . .
C10 C 0.7742(5) 0.33964(18) 0.3314(3) 0.0147(8) Uani 1 1 d . .
H10 H 0.866(6) 0.345(2) 0.354(3) 0.024(12) Uiso 1 1 d . .
C11 C 0.7042(4) 0.27956(17) 0.3269(2) 0.0142(8) Uani 1 1 d . .
H11 H 0.764(5) 0.2445(18) 0.344(3) 0.011(10) Uiso 1 1 d . .
C12 C 0.5599(4) 0.27400(18) 0.2969(2) 0.0138(7) Uani 1 1 d . .
H12 H 0.512(5) 0.233(2) 0.298(3) 0.017(11) Uiso 1 1 d . .
C13 C 0.4734(4) 0.32793(16) 0.2704(2) 0.0101(7) Uani 1 1 d . .
C14 C 0.5298(4) 0.50560(16) 0.2558(2) 0.0093(7) Uani 1 1 d . .
C15 C 0.6223(4) 0.52584(16) 0.1859(2) 0.0098(7) Uani 1 1 d . .
C16 C 0.6917(4) 0.58690(15) 0.1925(2) 0.0097(7) Uani 1 1 d . .
C17 C 0.5041(4) 0.54635(16) 0.3285(2) 0.0113(7) Uani 1 1 d . .
C18 C 0.5776(4) 0.60676(16) 0.3296(2) 0.0126(8) Uani 1 1 d . .
C19 C 0.5504(5) 0.64839(17) 0.4022(3) 0.0167(8) Uani 1 1 d . .
H19 H 0.602(5) 0.6874(19) 0.404(3) 0.014(10) Uiso 1 1 d . .
C20 C 0.4530(5) 0.63200(19) 0.4676(3) 0.0191(9) Uani 1 1 d . .
H20 H 0.439(5) 0.6574(19) 0.514(3) 0.015(11) Uiso 1 1 d . .
C21 C 0.3781(5) 0.57298(18) 0.4659(3) 0.0174(8) Uani 1 1 d . .
H21 H 0.312(5) 0.5650(19) 0.510(3) 0.018(11) Uiso 1 1 d . .
C22 C 0.4045(5) 0.53118(18) 0.3993(3) 0.0146(8) Uani 1 1 d . .
H22 H 0.361(5) 0.495(2) 0.399(3) 0.019(11) Uiso 1 1 d . .
C23 C 0.7786(4) 0.60918(17) 0.1198(2) 0.0134(8) Uani 1 1 d . .
H23 H 0.822(4) 0.6481(18) 0.126(2) 0.007(9) Uiso 1 1 d . .
C24 C 0.7955(5) 0.57343(18) 0.0449(3) 0.0171(8) Uani 1 1 d . .
H24 H 0.852(6) 0.590(2) -0.009(3) 0.030(13) Uiso 1 1 d . .
C25 C 0.7304(5) 0.51262(17) 0.0388(3) 0.0153(8) Uani 1 1 d . .
H25 H 0.744(5) 0.4881(17) -0.014(3) 0.010(10) Uiso 1 1 d . .
C26 C 0.6464(4) 0.48964(17) 0.1071(2) 0.0127(8) Uani 1 1 d . .
H26 H 0.596(5) 0.4495(19) 0.102(3) 0.012(10) Uiso 1 1 d . .
C27 C 0.5978(5) 0.3600(2) -0.0429(3) 0.0245(10) Uani 1 1 d . .
H27 H 0.549(6) 0.385(2) -0.079(3) 0.035(14) Uiso 1 1 d . .
C28 C 0.5551(5) 0.3220(2) 0.0235(3) 0.0242(10) Uani 1 1 d . .
H28 H 0.452(7) 0.312(2) 0.034(3) 0.044(15) Uiso 1 1 d . .
C29 C 0.6905(5) 0.2983(2) 0.0623(3) 0.0264(10) Uani 1 1 d . .
H29 H 0.697(7) 0.271(3) 0.109(4) 0.051(17) Uiso 1 1 d . .
C30 C 0.8045(6) 0.32299(19) 0.0169(3) 0.0240(9) Uani 1 1 d . .
H30 H 0.906(6) 0.318(2) 0.017(3) 0.040(15) Uiso 1 1 d . .
C31 C 0.0370(14) 0.4583(5) 0.4440(11) 0.0306(13) Uani 0.5 1 d U P
C32 C 0.0310 0.4704 0.5232 0.0306(13) Uani 0.5 1 d U P
C33 C -0.0201(15) 0.5232(5) 0.5604(10) 0.0306(13) Uani 0.5 1 d U P
C34 C -0.0888(11) 0.5447(4) 0.4769(7) 0.0306(13) Uani 0.5 1 d U P
C35 C -0.0987(6) 0.1478(2) 0.2155(3) 0.0233(9) Uani 1 1 d . .
B1 B 1.1236(6) 0.2214(2) -0.0393(3) 0.0219(10) Uani 1 1 d . .
H3 H -0.025(5) 0.2020(19) 0.132(3) 0.011(12) Uiso 1 1 d . .
H35A H -0.050(5) 0.110(2) 0.203(3) 0.025(12) Uiso 1 1 d . .
H35B H -0.191(6) 0.1459(19) 0.199(3) 0.015(12) Uiso 1 1 d . .
H35C H -0.098(5) 0.1479(18) 0.285(3) 0.013(10) Uiso 1 1 d . .

loop_
_atom_site_aniso_label
_atom_site_aniso_U_11
_atom_site_aniso_U_22
_atom_site_aniso_U_33
_atom_site_aniso_U_23
_atom_site_aniso_U_13
_atom_site_aniso_U_12
Ag1 0.01474(15) 0.00693(13) 0.01904(14) 0.00049(12) 0.00072(10) -0.00017(12)
F1 0.0219(13) 0.0198(11) 0.0191(11) 0.0061(9) -0.0006(10) -0.0047(10)
F2 0.0303(15) 0.0381(15) 0.0251(13) -0.0012(11) -0.0061(11) -0.0158(12)
F3 0.0429(17) 0.0244(13) 0.0191(12) 0.0035(10) 0.0000(11) -0.0136(12)
F4 0.0419(18) 0.0563(18) 0.0283(14) -0.0006(13) 0.0023(13) 0.0240(15)
O1 0.0258(18) 0.0215(14) 0.0245(15) 0.0011(12) 0.0013(13) -0.0003(13)
O2 0.037(4) 0.028(3) 0.040(3) 0.002(3) 0.003(3) -0.011(3)
O3 0.0207(17) 0.0194(14) 0.0152(15) 0.0027(12) -0.0005(12) -0.0060(12)
N1 0.0131(17) 0.0094(14) 0.0110(14) -0.0012(12) 0.0023(13) -0.0022(12)
N2 0.0104(17) 0.0085(14) 0.0172(16) 0.0011(12) -0.0011(13) 0.0012(12)
C1 0.009(2) 0.0165(19) 0.0152(18) -0.0026(15) -0.0010(16) -0.0004(16)
C2 0.012(2) 0.0127(18) 0.0128(18) 0.0007(14) 0.0024(15) -0.0051(15)
C3 0.017(2) 0.0082(16) 0.0092(17) 0.0006(13) 0.0041(15) -0.0005(15)
C4 0.012(2) 0.0106(17) 0.0080(16) 0.0006(13) 0.0003(14) 0.0011(14)
C5 0.014(2) 0.0077(17) 0.0148(17) 0.0007(14) 0.0000(15) 0.0004(15)
C6 0.014(2) 0.0122(18) 0.0164(19) 0.0018(15) 0.0010(16) 0.0037(16)
C7 0.016(2) 0.0068(16) 0.0086(16) -0.0004(13) 0.0037(15) -0.0004(14)
C8 0.0116(19) 0.0091(16) 0.0078(16) -0.0010(13) 0.0044(14) -0.0004(14)
C9 0.011(2) 0.0126(18) 0.0132(18) 0.0001(14) 0.0019(15) 0.0001(15)
C10 0.012(2) 0.020(2) 0.0126(18) 0.0027(15) 0.0005(16) 0.0004(16)
C11 0.017(2) 0.0117(17) 0.0143(17) 0.0009(15) 0.0005(15) 0.0042(16)
C12 0.017(2) 0.0101(16) 0.0148(17) 0.0023(15) 0.0011(15) 0.0018(16)
C13 0.0121(19) 0.0099(16) 0.0084(16) -0.0002(13) 0.0009(14) 0.0007(14)
C14 0.0069(19) 0.0078(16) 0.0131(17) 0.0016(13) -0.0030(14) -0.0001(13)
C15 0.0087(19) 0.0077(16) 0.0128(17) 0.0023(13) -0.0027(14) -0.0001(14)
C16 0.0086(18) 0.0077(16) 0.0127(17) 0.0019(13) -0.0012(14) 0.0037(14)
C17 0.013(2) 0.0103(16) 0.0110(17) -0.0005(14) -0.0009(15) 0.0023(14)
C18 0.014(2) 0.0119(17) 0.0123(17) 0.0016(14) -0.0016(15) 0.0028(15)
C19 0.018(2) 0.0106(18) 0.021(2) -0.0029(15) -0.0044(17) -0.0020(16)
C20 0.024(2) 0.019(2) 0.0149(19) -0.0076(16) 0.0014(17) 0.0007(17)
C21 0.021(2) 0.020(2) 0.0116(18) 0.0002(15) 0.0061(17) -0.0011(17)
C22 0.015(2) 0.0115(18) 0.0176(19) 0.0019(15) 0.0023(16) -0.0012(16)
C23 0.013(2) 0.0102(17) 0.0174(18) 0.0019(15) 0.0014(16) -0.0008(15)
C24 0.018(2) 0.0157(19) 0.0176(19) 0.0028(15) 0.0030(17) -0.0019(16)
C25 0.019(2) 0.0141(18) 0.0128(18) -0.0016(15) 0.0014(16) 0.0038(16)
C26 0.014(2) 0.0090(17) 0.0156(18) -0.0010(14) -0.0010(15) -0.0004(15)
C27 0.028(3) 0.018(2) 0.027(2) -0.0056(18) -0.013(2) 0.0046(19)
C28 0.020(2) 0.020(2) 0.033(2) -0.0076(18) 0.002(2) -0.0007(18)
C29 0.033(3) 0.024(2) 0.023(2) 0.0005(19) -0.002(2) 0.005(2)
C30 0.025(3) 0.021(2) 0.026(2) -0.0082(18) -0.0063(19) 0.0039(19)
C31 0.021(3) 0.021(3) 0.050(2) 0.008(3) 0.006(2) -0.004(2)
C32 0.021(3) 0.021(3) 0.050(2) 0.008(3) 0.006(2) -0.004(2)
C33 0.021(3) 0.021(3) 0.050(2) 0.008(3) 0.006(2) -0.004(2)
C34 0.021(3) 0.021(3) 0.050(2) 0.008(3) 0.006(2) -0.004(2)
C35 0.021(3) 0.022(2) 0.027(2) -0.0007(18) 0.002(2) -0.0059(19)
B1 0.027(3) 0.021(2) 0.018(2) 0.0002(19) 0.0003(19) 0.002(2)

loop_
_atom_type_symbol
_atom_type_description
_atom_type_scat_dispersion_real
_atom_type_scat_dispersion_imag
_atom_type_scat_source
C C 0.0033 0.0016
;
International Tables for Crystallography
(Vol. C, Tables 4.2.6.8 and 6.1.1.4)
;
H H 0.0000 0.0000
;
International Tables for Crystallography
(Vol. C, Table 6.1.1.4)
;
Ag Ag -0.8971 1.1015
;
International Tables for Crystallography
(Vol. C, Tables 4.2.6.8 and 6.1.1.4)
;
B B 0.0013 0.0007
;
International Tables for Crystallography
(Vol. C, Tables 4.2.6.8 and 6.1.1.4)
;
F F 0.0171 0.0103
;
International Tables for Crystallography
(Vol. C, Tables 4.2.6.8 and 6.1.1.4)
;
N N 0.0061 0.0033
;
International Tables for Crystallography
(Vol. C, Tables 4.2.6.8 and 6.1.1.4)
;
O O 0.0106 0.0060
;
International Tables for Crystallography
(Vol. C, Tables 4.2.6.8 and 6.1.1.4)
;

loop_
_geom_angle_atom_site_label_1
_geom_angle_atom_site_label_2
_geom_angle_atom_site_label_3
_geom_angle
_geom_angle_site_symmetry_1
_geom_angle_site_symmetry_3
N1 Ag1 N2 134.44(11) . 2_645
N1 Ag1 O3 124.03(11) . .
N2 Ag1 O3 100.24(10) 2_645 .
C27 O1 C30 105.4(3) . .
C33 O2 C32 75.8(9) 3_566 3_566
C33 O2 C34 101.3(11) 3_566 .
C32 O2 C34 27.4(5) 3_566 .
C33 O2 C31 8.3(12) 3_566 .
C32 O2 C31 82.8(8) 3_566 .
C34 O2 C31 107.2(9) . .
C35 O3 Ag1 119.2(3) . .
C35 O3 H3 111(3) . .
Ag1 O3 H3 109(4) . .
C13 N1 C3 119.5(3) . .
C13 N1 Ag1 119.3(2) . .
C3 N1 Ag1 121.2(3) . .
C16 N2 C18 118.8(3) . .
C16 N2 Ag1 121.3(2) . 2_655
C18 N2 Ag1 119.6(2) . 2_655
C2 C1 C6 120.6(4) . .
C2 C1 H1 121(3) . .
C6 C1 H1 119(3) . .
C1 C2 C3 120.8(3) . .
C1 C2 H2 122(3) . .
C3 C2 H2 117(3) . .
N1 C3 C2 119.3(3) . .
N1 C3 C4 121.8(4) . .
C2 C3 C4 118.9(3) . .
C7 C4 C5 123.2(3) . .
C7 C4 C3 118.6(3) . .
C5 C4 C3 118.2(3) . .
C6 C5 C4 120.9(3) . .
C6 C5 H5 121(3) . .
C4 C5 H5 118(3) . .
C5 C6 C1 120.6(4) . .
C5 C6 H6 114(3) . .
C1 C6 H6 126(3) . .
C4 C7 C8 119.8(3) . .
C4 C7 C14 120.7(3) . .
C8 C7 C14 119.5(3) . .
C7 C8 C9 123.0(3) . .
C7 C8 C13 118.0(3) . .
C9 C8 C13 119.0(3) . .
C10 C9 C8 120.6(4) . .
C10 C9 H9 119(2) . .
C8 C9 H9 120(2) . .
C9 C10 C11 120.7(4) . .
C9 C10 H10 117(3) . .
C11 C10 H10 122(3) . .
C12 C11 C10 120.3(4) . .
C12 C11 H11 123(2) . .
C10 C11 H11 117(2) . .
C11 C12 C13 121.5(4) . .
C11 C12 H12 119(3) . .
C13 C12 H12 119(3) . .
N1 C13 C12 119.9(3) . .
N1 C13 C8 122.3(3) . .
C12 C13 C8 117.9(3) . .
C15 C14 C17 119.2(3) . .
C15 C14 C7 120.2(3) . .
C17 C14 C7 120.6(3) . .
C14 C15 C26 123.1(3) . .
C14 C15 C16 118.6(3) . .
C26 C15 C16 118.3(3) . .
N2 C16 C23 118.5(3) . .
N2 C16 C15 122.4(3) . .
C23 C16 C15 119.0(3) . .
C14 C17 C22 122.8(3) . .
C14 C17 C18 118.5(3) . .
C22 C17 C18 118.6(3) . .
N2 C18 C19 118.9(3) . .
N2 C18 C17 122.4(3) . .
C19 C18 C17 118.7(3) . .
C20 C19 C18 120.4(4) . .
C20 C19 H19 121(2) . .
C18 C19 H19 119(2) . .
C19 C20 C21 121.0(4) . .
C19 C20 H20 120(3) . .
C21 C20 H20 119(3) . .
C22 C21 C20 120.4(4) . .
C22 C21 H21 122(3) . .
C20 C21 H21 117(3) . .
C21 C22 C17 120.8(4) . .
C21 C22 H22 120(3) . .
C17 C22 H22 119(3) . .
C24 C23 C16 120.6(3) . .
C24 C23 H23 122(2) . .
C16 C23 H23 117(2) . .
C23 C24 C25 120.7(3) . .
C23 C24 H24 122(3) . .
C25 C24 H24 118(3) . .
C26 C25 C24 120.4(3) . .
C26 C25 H25 120(2) . .
C24 C25 H25 119(2) . .
C25 C26 C15 121.0(3) . .
C25 C26 H26 121(2) . .
C15 C26 H26 118(2) . .
C28 C27 O1 111.4(4) . .
C28 C27 H27 134(3) . .
O1 C27 H27 115(3) . .
C27 C28 C29 105.6(4) . .
C27 C28 H28 123(3) . .
C29 C28 H28 132(3) . .
C30 C29 C28 107.3(4) . .
C30 C29 H29 127(4) . .
C28 C29 H29 126(4) . .
C29 C30 O1 110.3(4) . .
C29 C30 H30 135(3) . .
O1 C30 H30 114(3) . .
C33 C31 C32 86(4) 3_566 .
C33 C31 C34 108(4) 3_566 3_566
C32 C31 C34 28.2(6) . 3_566
C33 C31 O2 21(3) 3_566 .
C32 C31 O2 99.3(9) . .
C34 C31 O2 125.1(11) 3_566 .
C33 C31 C32 26(3) 3_566 3_566
C32 C31 C32 60.7(5) . 3_566
C34 C31 C32 84.3(9) 3_566 3_566
O2 C31 C32 40.9(4) . 3_566
C34 C32 O2 93.5(11) 3_566 3_566
C34 C32 C31 80.5(12) 3_566 .
O2 C32 C31 161.3(6) 3_566 .
C34 C32 C33 96.2(12) 3_566 3_566
O2 C32 C33 148.5(6) 3_566 3_566
C31 C32 C33 19.8(7) . 3_566
C34 C32 C33 137.7(12) 3_566 .
O2 C32 C33 49.2(7) 3_566 .
C31 C32 C33 127.2(8) . .
C33 C32 C33 107.5(8) 3_566 .
C34 C32 C32 137.0(9) 3_566 3_566
O2 C32 C32 97.6(4) 3_566 3_566
C31 C32 C32 75.8(5) . 3_566
C33 C32 C32 56.0(5) 3_566 3_566
C33 C32 C32 51.5(6) . 3_566
C34 C32 C31 140.8(10) 3_566 3_566
O2 C32 C31 56.3(6) 3_566 3_566
C31 C32 C31 119.3(5) . 3_566
C33 C32 C31 99.6(6) 3_566 3_566
C33 C32 C31 7.9(10) . 3_566
C32 C32 C31 43.5(5) 3_566 3_566
C34 C32 C34 148.8(7) 3_566 .
O2 C32 C34 94.7(5) 3_566 .
C31 C32 C34 82.1(6) . .
C33 C32 C34 62.8(6) 3_566 .
C33 C32 C34 46.0(8) . .
C32 C32 C34 11.8(3) 3_566 .
C31 C32 C34 38.5(5) 3_566 .
C31 C33 O2 151(4) 3_566 3_566
C31 C33 C32 74(4) 3_566 3_566
O2 C33 C32 122.4(13) 3_566 3_566
C31 C33 C32 146(4) 3_566 .
O2 C33 C32 54.9(7) 3_566 .
C32 C33 C32 72.5(8) 3_566 .
C31 C33 C34 56(4) 3_566 .
O2 C33 C34 146.1(14) 3_566 .
C32 C33 C34 24.4(5) 3_566 .
C32 C33 C34 92.7(10) . .
C31 C33 C34 150(4) 3_566 3_566
O2 C33 C34 44.7(7) 3_566 3_566
C32 C33 C34 79.4(7) 3_566 3_566
C32 C33 C34 12.9(4) . 3_566
C34 C33 C34 101.7(9) . 3_566
C32 C34 C31 71.3(12) 3_566 3_566
C32 C34 O2 59.0(9) 3_566 .
C31 C34 O2 127.4(9) 3_566 .
C32 C34 C33 59.4(10) 3_566 .
C31 C34 C33 16.2(8) 3_566 .
O2 C34 C33 112.1(9) . .
C32 C34 C33 29.4(9) 3_566 3_566
C31 C34 C33 93.4(8) 3_566 3_566
O2 C34 C33 34.0(6) . 3_566
C33 C34 C33 78.3(9) . 3_566
C32 C34 C32 31.2(7) 3_566 .
C31 C34 C32 57.2(6) 3_566 .
O2 C34 C32 71.1(5) . .
C33 C34 C32 41.3(6) . .
C33 C34 C32 37.8(5) 3_566 .
O3 C35 H35A 114(3) . .
O3 C35 H35B 113(3) . .
H35A C35 H35B 110(4) . .
O3 C35 H35C 111(2) . .
H35A C35 H35C 102(4) . .
H35B C35 H35C 106(4) . .
F4 B1 F2 112.4(4) . .
F4 B1 F1 110.1(3) . .
F2 B1 F1 111.0(4) . .
F4 B1 F3 108.0(4) . .
F2 B1 F3 107.6(3) . .
F1 B1 F3 107.6(4) . .

loop_
_geom_bond_atom_site_label_1
_geom_bond_atom_site_label_2
_geom_bond_distance
_geom_bond_site_symmetry_2
Ag1 N1 2.230(3) .
Ag1 N2 2.271(3) 2_645
Ag1 O3 2.422(3) .
F1 B1 1.399(5) .
F2 B1 1.391(5) .
F3 B1 1.421(5) .
F4 B1 1.383(5) .
O1 C27 1.367(6) .
O1 C30 1.371(5) .
O2 C33 1.043(14) 3_566
O2 C32 1.127(7) 3_566
O2 C34 1.312(12) .
O2 C31 1.432(13) .
O3 C35 1.434(5) .
O3 H3 0.73(4) .
N1 C13 1.353(5) .
N1 C3 1.354(5) .
N2 C16 1.359(5) .
N2 C18 1.360(5) .
N2 Ag1 2.271(3) 2_655
C1 C2 1.359(5) .
C1 C6 1.428(5) .
C1 H1 0.87(4) .
C2 C3 1.419(6) .
C2 H2 0.91(4) .
C3 C4 1.442(5) .
C4 C7 1.402(5) .
C4 C5 1.436(5) .
C5 C6 1.350(6) .
C5 H5 0.97(4) .
C6 H6 0.93(5) .
C7 C8 1.405(5) .
C7 C14 1.495(5) .
C8 C9 1.427(5) .
C8 C13 1.443(5) .
C9 C10 1.366(5) .
C9 H9 0.95(4) .
C10 C11 1.422(5) .
C10 H10 0.89(5) .
C11 C12 1.358(6) .
C11 H11 0.95(4) .
C12 C13 1.433(5) .
C12 H12 0.97(4) .
C14 C15 1.407(5) .
C14 C17 1.412(5) .
C15 C26 1.426(5) .
C15 C16 1.440(5) .
C16 C23 1.424(5) .
C17 C22 1.428(5) .
C17 C18 1.441(5) .
C18 C19 1.424(5) .
C19 C20 1.363(6) .
C19 H19 0.95(4) .
C20 C21 1.421(6) .
C20 H20 0.89(4) .
C21 C22 1.358(5) .
C21 H21 0.91(4) .
C22 H22 0.86(4) .
C23 C24 1.365(5) .
C23 H23 0.92(4) .
C24 C25 1.419(5) .
C24 H24 1.02(5) .
C25 C26 1.365(5) .
C25 H25 0.96(4) .
C26 H26 0.97(4) .
C27 C28 1.339(6) .
C27 H27 0.87(5) .
C28 C29 1.422(7) .
C28 H28 0.95(6) .
C29 C30 1.335(7) .
C29 H29 0.90(6) .
C30 H30 0.91(6) .
C31 C33 0.427(16) 3_566
C31 C32 1.214(16) .
C31 C34 1.264(17) 3_566
C31 C32 1.707(12) 3_566
C32 C34 0.606(10) 3_566
C32 O2 1.128(7) 3_566
C32 C33 1.260(15) 3_566
C32 C33 1.336(13) .
C32 C32 1.5360 3_566
C32 C31 1.708(12) 3_566
C32 C34 2.021(10) .
C33 C31 0.427(16) 3_566
C33 O2 1.043(14) 3_566
C33 C32 1.260(15) 3_566
C33 C34 1.46(2) .
C33 C34 1.830(14) 3_566
C34 C32 0.606(10) 3_566
C34 C31 1.264(17) 3_566
C34 C33 1.829(14) 3_566
C35 H35A 0.94(5) .
C35 H35B 0.86(5) .
C35 H35C 1.04(4) .

loop_
_geom_hbond_atom_site_label_D
_geom_hbond_atom_site_label_H
_geom_hbond_atom_site_label_A
_geom_hbond_site_symmetry_A
_geom_hbond_distance_DA
_geom_hbond_distance_DH
_geom_hbond_distance_HA
_geom_hbond_angle_DHA
_geom_hbond_publ_flag
O3 H3 F3 1_455 2.716(4) 0.73(4) 2.00(4) 168(5) no

loop_
_geom_torsion_atom_site_label_1
_geom_torsion_atom_site_label_2
_geom_torsion_atom_site_label_3
_geom_torsion_atom_site_label_4
_geom_torsion
_geom_torsion_site_symmetry_1
_geom_torsion_site_symmetry_4
C6 C1 C2 C3 0.5(5) . .
C13 N1 C3 C2 -177.0(3) . .
Ag1 N1 C3 C2 1.4(4) . .
C13 N1 C3 C4 1.8(5) . .
Ag1 N1 C3 C4 -179.8(2) . .
C1 C2 C3 N1 178.7(3) . .
C1 C2 C3 C4 -0.1(5) . .
N1 C3 C4 C7 0.2(5) . .
C2 C3 C4 C7 179.0(3) . .
N1 C3 C4 C5 -179.4(3) . .
C2 C3 C4 C5 -0.6(5) . .
C7 C4 C5 C6 -178.7(3) . .
C3 C4 C5 C6 0.9(5) . .
C4 C5 C6 C1 -0.5(6) . .
C2 C1 C6 C5 -0.2(6) . .
C5 C4 C7 C8 177.8(3) . .
C3 C4 C7 C8 -1.8(5) . .
C5 C4 C7 C14 -2.2(5) . .
C3 C4 C7 C14 178.2(3) . .
C4 C7 C8 C9 -178.1(3) . .
C14 C7 C8 C9 2.0(5) . .
C4 C7 C8 C13 1.5(5) . .
C14 C7 C8 C13 -178.5(3) . .
C7 C8 C9 C10 179.0(3) . .
C13 C8 C9 C10 -0.5(5) . .
C8 C9 C10 C11 -0.6(5) . .
C9 C10 C11 C12 1.4(6) . .
C10 C11 C12 C13 -1.1(5) . .
C3 N1 C13 C12 177.1(3) . .
Ag1 N1 C13 C12 -1.4(4) . .
C3 N1 C13 C8 -2.1(5) . .
Ag1 N1 C13 C8 179.4(2) . .
C11 C12 C13 N1 -179.3(3) . .
C11 C12 C13 C8 0.0(5) . .
C7 C8 C13 N1 0.5(5) . .
C9 C8 C13 N1 -180.0(3) . .
C7 C8 C13 C12 -178.8(3) . .
C9 C8 C13 C12 0.8(5) . .
C4 C7 C14 C15 -99.9(4) . .
C8 C7 C14 C15 80.0(4) . .
C4 C7 C14 C17 79.5(4) . .
C8 C7 C14 C17 -100.6(4) . .
C17 C14 C15 C26 -175.6(4) . .
C7 C14 C15 C26 3.8(5) . .
C17 C14 C15 C16 2.0(5) . .
C7 C14 C15 C16 -178.6(3) . .
C18 N2 C16 C23 174.3(3) . .
Ag1 N2 C16 C23 1.2(5) 2_655 .
C18 N2 C16 C15 -2.3(5) . .
Ag1 N2 C16 C15 -175.5(3) 2_655 .
C14 C15 C16 N2 0.0(5) . .
C26 C15 C16 N2 177.8(3) . .
C14 C15 C16 C23 -176.6(3) . .
C26 C15 C16 C23 1.2(5) . .
C15 C14 C17 C22 175.9(4) . .
C7 C14 C17 C22 -3.5(5) . .
C15 C14 C17 C18 -1.8(5) . .
C7 C14 C17 C18 178.7(3) . .
C16 N2 C18 C19 -177.1(3) . .
Ag1 N2 C18 C19 -3.8(5) 2_655 .
C16 N2 C18 C17 2.5(5) . .
Ag1 N2 C18 C17 175.8(3) 2_655 .
C14 C17 C18 N2 -0.4(6) . .
C22 C17 C18 N2 -178.3(4) . .
C14 C17 C18 C19 179.2(4) . .
C22 C17 C18 C19 1.3(5) . .
N2 C18 C19 C20 177.5(4) . .
C17 C18 C19 C20 -2.1(6) . .
C18 C19 C20 C21 0.9(6) . .
C19 C20 C21 C22 1.1(7) . .
C20 C21 C22 C17 -1.9(6) . .
C14 C17 C22 C21 -177.1(4) . .
C18 C17 C22 C21 0.7(6) . .
N2 C16 C23 C24 -176.4(4) . .
C15 C16 C23 C24 0.3(6) . .
C16 C23 C24 C25 -1.8(6) . .
C23 C24 C25 C26 1.7(6) . .
C24 C25 C26 C15 -0.2(6) . .
C14 C15 C26 C25 176.4(4) . .
C16 C15 C26 C25 -1.3(6) . .
C30 O1 C27 C28 -0.1(4) . .
O1 C27 C28 C29 0.3(5) . .
C27 C28 C29 C30 -0.3(5) . .
C28 C29 C30 O1 0.2(5) . .
C27 O1 C30 C29 0.0(4) . .
C32 O2 C31 C33 -32(8) 3_566 3_566
C34 O2 C31 C33 -45(9) . 3_566
C33 O2 C31 C32 51(8) 3_566 .
C32 O2 C31 C32 18.8(6) 3_566 .
C34 O2 C31 C32 6.2(9) . .
C33 O2 C31 C34 39(8) 3_566 3_566
C32 O2 C31 C34 6.2(11) 3_566 3_566
C34 O2 C31 C34 -6.4(15) . 3_566
C33 O2 C31 C32 32(8) 3_566 3_566
C34 O2 C31 C32 -12.6(5) . 3_566
C33 C31 C32 C34 -142(3) 3_566 3_566
O2 C31 C32 C34 -157.8(11) . 3_566
C32 C31 C32 C34 -143.8(9) 3_566 3_566
C33 C31 C32 O2 -69(4) 3_566 3_566
C34 C31 C32 O2 73(2) 3_566 3_566
O2 C31 C32 O2 -85(2) . 3_566
C32 C31 C32 O2 -71(2) 3_566 3_566
C34 C31 C32 C33 142(3) 3_566 3_566
O2 C31 C32 C33 -16(3) . 3_566
C32 C31 C32 C33 -2(3) 3_566 3_566
C33 C31 C32 C33 3(4) 3_566 .
C34 C31 C32 C33 144.6(13) 3_566 .
O2 C31 C32 C33 -13.3(15) . .
C32 C31 C32 C33 0.8(12) 3_566 .
C33 C31 C32 C32 2(3) 3_566 3_566
C34 C31 C32 C32 143.8(9) 3_566 3_566
O2 C31 C32 C32 -14.0(5) . 3_566
C33 C31 C32 C31 2(3) 3_566 3_566
C34 C31 C32 C31 143.8(9) 3_566 3_566
O2 C31 C32 C31 -14.0(5) . 3_566
C32 C31 C32 C31 -0.002(1) 3_566 3_566
C33 C31 C32 C34 12(3) 3_566 .
C34 C31 C32 C34 153.9(6) 3_566 .
O2 C31 C32 C34 -3.9(6) . .
C32 C31 C32 C34 10.2(3) 3_566 .
C34 C32 C33 C31 117(7) 3_566 3_566
O2 C32 C33 C31 151(7) 3_566 3_566
C31 C32 C33 C31 -5(8) . 3_566
C33 C32 C33 C31 -4(6) 3_566 3_566
C32 C32 C33 C31 -4(6) 3_566 3_566
C34 C32 C33 C31 -18(6) . 3_566
C34 C32 C33 O2 -34.4(18) 3_566 3_566
C31 C32 C33 O2 -156.2(9) . 3_566
C33 C32 C33 O2 -155.3(10) 3_566 3_566
C32 C32 C33 O2 -155.3(10) 3_566 3_566
C31 C32 C33 O2 -151(7) 3_566 3_566
C34 C32 C33 O2 -169.2(11) . 3_566
C34 C32 C33 C32 120.9(15) 3_566 3_566
O2 C32 C33 C32 155.3(10) 3_566 3_566
C31 C32 C33 C32 -1.0(14) . 3_566
C33 C32 C33 C32 -0.001(1) 3_566 3_566
C31 C32 C33 C32 4(6) 3_566 3_566
C34 C32 C33 C32 -13.9(4) . 3_566
C34 C32 C33 C34 134.8(13) 3_566 .
O2 C32 C33 C34 169.2(11) 3_566 .
C31 C32 C33 C34 13.0(16) . .
C33 C32 C33 C34 13.9(4) 3_566 .
C32 C32 C33 C34 13.9(4) 3_566 .
C31 C32 C33 C34 18(6) 3_566 .
O2 C32 C33 C34 34.4(18) 3_566 3_566
C31 C32 C33 C34 -121.8(19) . 3_566
C33 C32 C33 C34 -120.9(15) 3_566 3_566
C32 C32 C33 C34 -120.9(15) 3_566 3_566
C31 C32 C33 C34 -117(7) 3_566 3_566
C34 C32 C33 C34 -134.8(13) . 3_566
C33 O2 C34 C32 22.1(11) 3_566 3_566
C31 O2 C34 C32 28.1(10) . 3_566
C33 O2 C34 C31 0.7(12) 3_566 3_566
C32 O2 C34 C31 -21.5(8) 3_566 3_566
C31 O2 C34 C31 6.6(15) . 3_566
C33 O2 C34 C33 -5.6(15) 3_566 .
C32 O2 C34 C33 -27.7(7) 3_566 .
C31 O2 C34 C33 0.4(9) . .
C32 O2 C34 C33 -22.1(11) 3_566 3_566
C31 O2 C34 C33 6.0(10) . 3_566
C33 O2 C34 C32 -9.8(8) 3_566 .
C32 O2 C34 C32 -32.0(6) 3_566 .
C31 O2 C34 C32 -3.9(6) . .
C31 C33 C34 C32 134(4) 3_566 3_566
O2 C33 C34 C32 -18(2) 3_566 3_566
C32 C33 C34 C32 -33.7(9) . 3_566
C34 C33 C34 C32 -24.4(7) 3_566 3_566
O2 C33 C34 C31 -152(5) 3_566 3_566
C32 C33 C34 C31 -134(4) 3_566 3_566
C32 C33 C34 C31 -168(4) . 3_566
C34 C33 C34 C31 -159(4) 3_566 3_566
C31 C33 C34 O2 162(3) 3_566 .
O2 C33 C34 O2 10(3) 3_566 .
C32 C33 C34 O2 27.6(7) 3_566 .
C32 C33 C34 O2 -6.1(10) . .
C34 C33 C34 O2 3.2(9) 3_566 .
C31 C33 C34 C33 159(4) 3_566 3_566
O2 C33 C34 C33 6.6(17) 3_566 3_566
C32 C33 C34 C33 24.4(7) 3_566 3_566
C32 C33 C34 C33 -9.3(3) . 3_566
C34 C33 C34 C33 0.000(1) 3_566 3_566
C31 C33 C34 C32 168(4) 3_566 .
O2 C33 C34 C32 15.9(16) 3_566 .
C32 C33 C34 C32 33.7(9) 3_566 .
C34 C33 C34 C32 9.3(3) 3_566 .
